data_7027611
loop_
_publ_author_name
'Colquhoun, Howard M.'
'Fairman, Richard A.'
'Tootell, Paula'
'Williams, David J.'

_publ_section_title
;
 An octanuclear pyromellitimidato(2&#x2212;) palladium complex:
 coordinative assembly of a molecular box
;
_journal_issue 16
_journal_name_full 'Journal of the Chemical Society, Dalton Transactions'
_journal_page_first 2651
_journal_paper_doi 10.1039/a904857j
_journal_year 1999
_chemical_formula_sum 'C148 H192 Cl8 N16 O24 Pd8'
_chemical_formula_weight 3713.98
_chemical_name_systematic
; 
 ? 
;
_space_group_IT_number 126
_symmetry_cell_setting tetragonal
_symmetry_space_group_name_Hall '-P 4a 2bc'
_symmetry_space_group_name_H-M 'P 4/n n c :2'
_atom_sites_solution_hydrogens geom
_atom_sites_solution_primary direct
_atom_sites_solution_secondary difmap
_audit_creation_method SHELXL
_cell_angle_alpha 90.00
_cell_angle_beta 90.00
_cell_angle_gamma 90.00
_cell_formula_units_Z 2
_cell_length_a 22.0685(8)
_cell_length_b 22.0685(8)
_cell_length_c 17.4908(15)
_cell_measurement_reflns_used 28
_cell_measurement_temperature 183(2)
_cell_measurement_theta_max 27.52
_cell_measurement_theta_min 6.45
_cell_volume 8518.3(9)
_computing_cell_refinement 'Siemens XSCANS'
_computing_data_collection 'Siemens XSCANS'
_computing_data_reduction 'Siemens SHELXTL'
_computing_molecular_graphics 'Siemens SHELXTL'
_computing_publication_material 'Siemens SHELXTL'
_computing_structure_refinement 'SHELXL-93 (Sheldrick, 1993)'
_computing_structure_solution 'SHELXS-86 (Sheldrick, 1990)'
_diffrn_ambient_temperature 183(2)
_diffrn_measurement_device 'Siemens P4/RA'
_diffrn_measurement_method '\w scans'
_diffrn_radiation_monochromator graphite
_diffrn_radiation_source 'fine-focus sealed tube'
_diffrn_radiation_type CuK\a
_diffrn_radiation_wavelength 1.54178
_diffrn_reflns_av_R_equivalents 0.0547
_diffrn_reflns_av_sigmaI/netI 0.0592
_diffrn_reflns_limit_h_max 24
_diffrn_reflns_limit_h_min 0
_diffrn_reflns_limit_k_max 24
_diffrn_reflns_limit_k_min 0
_diffrn_reflns_limit_l_max 0
_diffrn_reflns_limit_l_min -19
_diffrn_reflns_number 6174
_diffrn_reflns_theta_max 59.97
_diffrn_reflns_theta_min 2.83
_diffrn_standards_interval_count 97
_diffrn_standards_number 3
_exptl_absorpt_coefficient_mu 8.335
_exptl_absorpt_correction_T_max 0.2820
_exptl_absorpt_correction_T_min 0.1541
_exptl_absorpt_correction_type empirical
_exptl_crystal_colour Yellow
_exptl_crystal_density_diffrn 1.448
_exptl_crystal_description prisms
_exptl_crystal_F_000 3776
_exptl_crystal_size_max 0.27
_exptl_crystal_size_mid 0.20
_exptl_crystal_size_min 0.17
_refine_diff_density_max 0.599
_refine_diff_density_min -0.416
_refine_diff_density_rms 0.124
_refine_ls_extinction_coef 0.000054(8)
_refine_ls_extinction_expression Fc^*^=kFc[1+0.001xFc^2^\l^3^/sin(2\q)]^-1/4^
_refine_ls_extinction_method SHELXL
_refine_ls_goodness_of_fit_all 1.032
_refine_ls_goodness_of_fit_obs 1.131
_refine_ls_matrix_type full
_refine_ls_number_parameters 248
_refine_ls_number_reflns 2866
_refine_ls_number_restraints 31
_refine_ls_restrained_S_all 1.070
_refine_ls_restrained_S_obs 1.131
_refine_ls_R_factor_all 0.0873
_refine_ls_R_factor_obs 0.0501
_refine_ls_shift/esd_max 0.060
_refine_ls_shift/esd_mean 0.003
_refine_ls_structure_factor_coef Fsqd
_refine_ls_weighting_details 'w=1/[\s^2^(Fo^2^)+(0.0617P)^2^+0.0000P] where P=(Fo^2^+2Fc^2^)/3'
_refine_ls_weighting_scheme calc
_refine_ls_wR_factor_all 0.1277
_refine_ls_wR_factor_obs 0.1080
_reflns_number_observed 2107
_reflns_number_total 3175
_reflns_observed_criterion >2sigma(I)
_cod_data_source_file 904857jsup1.cif
_cod_data_source_block hmc9813
_cod_depositor_comments
;
The following automatic conversions were performed:

'_symmetry_cell_setting' value 'Tetragonal' changed to 'tetragonal'
according to /home/saulius/struct/CIF-dictionaries/cif_core.dic
dictionary named 'cif_core.dic' version 2.4.2 from 2011-04-26.

Automatic conversion script
Id: cif_fix_values 1891 2012-01-12 08:04:46Z andrius 

The following automatic conversions were performed:

'_refine_ls_weighting_scheme' value 'calc
w=1/[\s^2^(Fo^2^)+(0.0617P)^2^+0.0000P] where P=(Fo^2^+2Fc^2^)/3' was
changed to 'calc'. New tag '_refine_ls_weighting_details' was
created. The value of the new tag was set to
'w=1/[\s^2^(Fo^2^)+(0.0617P)^2^+0.0000P] where P=(Fo^2^+2Fc^2^)/3'.

Automatic conversion script
Id: cif_fix_values 3143 2015-03-26 13:38:13Z robertas 
;
_cod_original_sg_symbol_H-M P4/nnc
_cod_database_code 7027611

loop_
_symmetry_equiv_pos_as_xyz
'x, y, z'
'-x+1/2, -y+1/2, z'
'-y+1/2, x, z'
'y, -x+1/2, z'
'-x+1/2, y, -z+1/2'
'x, -y+1/2, -z+1/2'
'y, x, -z+1/2'
'-y+1/2, -x+1/2, -z+1/2'
'-x, -y, -z'
'x-1/2, y-1/2, -z'
'y-1/2, -x, -z'
'-y, x-1/2, -z'
'x-1/2, -y, z-1/2'
'-x, y-1/2, z-1/2'
'-y, -x, z-1/2'
'y-1/2, x-1/2, z-1/2'

loop_
_atom_site_aniso_label
_atom_site_aniso_U_11
_atom_site_aniso_U_22
_atom_site_aniso_U_33
_atom_site_aniso_U_23
_atom_site_aniso_U_13
_atom_site_aniso_U_12
Pd 0.0315(2) 0.0279(2) 0.0312(3) 0.0087(2) 0.0017(2) 0.00095(14)
O1 0.033(2) 0.049(3) 0.040(3) 0.010(2) 0.007(2) 0.007(2)
C1 0.036(3) 0.039(3) 0.029(4) 0.009(3) 0.001(3) 0.002(2)
N2 0.031(2) 0.050(3) 0.032(3) 0.001(3) 0.005(2) -0.001(2)
C3 0.037(3) 0.067(4) 0.027(4) 0.008(4) 0.010(3) 0.002(3)
O3 0.038(3) 0.115(5) 0.032(4) 0.001(3) 0.007(2) 0.001(3)
C4 0.030(3) 0.056(4) 0.037(4) 0.001(4) 0.008(3) -0.003(3)
C5 0.030(3) 0.051(4) 0.026(4) 0.006(3) 0.002(2) -0.001(2)
C6 0.032(3) 0.067(4) 0.024(4) -0.002(3) 0.003(2) -0.003(3)
C7 0.037(3) 0.048(4) 0.042(5) 0.000(3) 0.006(3) 0.002(3)
C8 0.046(4) 0.056(4) 0.066(6) 0.006(4) 0.003(4) -0.014(3)
C9 0.043(5) 0.087(7) 0.096(9) -0.007(6) 0.009(5) -0.022(4)
C10 0.047(5) 0.106(9) 0.086(9) -0.006(7) -0.013(5) -0.008(5)
C11 0.045(4) 0.089(7) 0.070(7) 0.006(5) -0.016(4) 0.012(4)
C12 0.044(4) 0.054(4) 0.045(5) -0.004(4) -0.012(3) 0.011(3)
C13 0.051(4) 0.044(4) 0.032(4) 0.013(3) -0.007(3) 0.010(3)
N14 0.039(3) 0.038(3) 0.033(3) 0.004(2) 0.002(2) 0.006(2)
C15 0.059(5) 0.042(4) 0.055(6) 0.015(4) -0.001(4) -0.010(3)
C16 0.080(5) 0.037(3) 0.046(6) 0.004(3) 0.006(4) 0.006(3)
Cl1 0.168(11) 0.120(8) 0.403(32) -0.017(13) -0.047(15) 0.017(7)
Cl2 0.155(10) 0.168(11) 0.237(18) -0.069(11) 0.021(10) 0.039(7)
O18 0.167(20) 0.230(25) 0.168(22) -0.026(21) 0.012(18) 0.013(17)
C19 0.257(30) 0.174(24) 0.301(37) -0.018(28) 0.012(30) -0.003(20)
C20 0.137(18) 0.118(16) 0.397(47) 0.036(23) -0.046(24) 0.024(12)
C21 0.218(30) 0.307(31) 0.169(28) 0.034(23) -0.084(22) 0.064(22)
C24 0.224(39) 0.237(41) 0.254(44) 0.018(34) 0.078(33) 0.034(30)

loop_
_atom_site_label
_atom_site_type_symbol
_atom_site_fract_x
_atom_site_fract_y
_atom_site_fract_z
_atom_site_U_iso_or_equiv
_atom_site_thermal_displace_type
_atom_site_occupancy
_atom_site_calc_flag
_atom_site_refinement_flags
Pd Pd 0.50362(2) 0.01566(2) 0.84340(3) 0.0302(2) Uani 1 d .
O1 O 0.4081(2) 0.0054(2) 0.8261(3) 0.0407(12) Uani 1 d .
C1 C 0.3774(3) 0.0030(3) 0.7671(4) 0.0345(14) Uani 1 d .
N2 N 0.3972(2) 0.0007(3) 0.6938(4) 0.0376(12) Uani 1 d .
C3 C 0.3474(3) -0.0004(4) 0.6447(4) 0.044(2) Uani 1 d .
O3 O 0.3491(2) -0.0013(4) 0.5755(3) 0.062(2) Uani 1 d .
C4 C 0.2911(3) 0.0010(3) 0.6936(4) 0.041(2) Uani 1 d .
C5 C 0.3097(3) 0.0014(3) 0.7666(4) 0.0355(14) Uani 1 d .
C6 C 0.2691(3) 0.0015(4) 0.8292(4) 0.0410(15) Uani 1 d .
H6A H 0.2818(3) 0.0019(4) 0.8811(4) 0.049 Uiso 1 calc R
C7 C 0.5887(3) 0.0223(3) 0.8745(5) 0.042(2) Uani 1 d .
C8 C 0.6327(4) 0.0638(4) 0.8517(6) 0.056(2) Uani 1 d .
H8A H 0.6223(4) 0.0943(4) 0.8156(6) 0.067 Uiso 1 calc R
C9 C 0.6910(4) 0.0618(5) 0.8800(8) 0.076(3) Uani 1 d .
H9A H 0.7206(4) 0.0900(5) 0.8630(8) 0.091 Uiso 1 calc R
C10 C 0.7061(4) 0.0175(6) 0.9342(8) 0.080(3) Uani 1 d .
H10A H 0.7460(4) 0.0162(6) 0.9543(8) 0.096 Uiso 1 calc R
C11 C 0.6639(4) -0.0239(5) 0.9588(7) 0.068(3) Uani 1 d .
H11A H 0.6743(4) -0.0536(5) 0.9958(7) 0.082 Uiso 1 calc R
C12 C 0.6056(3) -0.0215(4) 0.9285(5) 0.048(2) Uani 1 d .
C13 C 0.5568(3) -0.0640(3) 0.9540(5) 0.043(2) Uani 1 d .
H13A H 0.5365(3) -0.0478(3) 1.0002(5) 0.051 Uiso 1 calc R
H13B H 0.5744(3) -0.1040(3) 0.9667(5) 0.051 Uiso 1 calc R
N14 N 0.5117(2) -0.0705(2) 0.8904(4) 0.0366(12) Uani 1 d .
C15 C 0.4539(4) -0.0952(3) 0.9194(6) 0.052(2) Uani 1 d .
H15A H 0.4372(4) -0.0677(3) 0.9580(6) 0.078 Uiso 1 calc R
H15B H 0.4610(4) -0.1350(3) 0.9425(6) 0.078 Uiso 1 calc R
H15C H 0.4251(4) -0.0993(3) 0.8771(6) 0.078 Uiso 1 calc R
C16 C 0.5356(4) -0.1135(3) 0.8321(5) 0.054(2) Uani 1 d .
H16A H 0.5741(4) -0.0981(3) 0.8119(5) 0.081 Uiso 1 calc R
H16B H 0.5063(4) -0.1175(3) 0.7903(5) 0.081 Uiso 1 calc R
H16C H 0.5422(4) -0.1532(3) 0.8558(5) 0.081 Uiso 1 calc R
C17 C 0.2045(12) -0.1592(14) 0.5807(18) 0.101(8) Uiso 0.50 d PD
H17A H 0.1973(12) -0.1967(14) 0.5510(18) 0.121 Uiso 0.50 calc PR
H17B H 0.1817(12) -0.1255(14) 0.5567(18) 0.121 Uiso 0.50 calc PR
Cl1 Cl 0.1826(6) -0.1688(5) 0.6763(14) 0.230(10) Uani 0.50 d PD
Cl2 Cl 0.2794(6) -0.1429(6) 0.5849(10) 0.187(6) Uani 0.50 d PD
O18 O 0.6528(13) -0.1629(15) 0.3841(18) 0.188(11) Uani 0.65 d PU
C19 C 0.6676(18) -0.1607(16) 0.3014(20) 0.244(17) Uani 1 d U
C20 C 0.7155(11) -0.1371(10) 0.4306(22) 0.218(15) Uani 1 d U
C21 C 0.7717(15) -0.0933(17) 0.7182(18) 0.231(18) Uani 1 d U
O22 O 0.7618(32) -0.1304(31) 0.6658(47) 0.224(27) Uiso 0.35 d P
C23 C 0.7020(37) -0.1757(37) 0.6784(45) 0.236(34) Uiso 0.45 d P
C24 C 0.7263(29) -0.1501(29) 0.5750(41) 0.238(28) Uani 0.55 d PU

loop_
_atom_type_symbol
_atom_type_description
_atom_type_scat_dispersion_real
_atom_type_scat_dispersion_imag
_atom_type_scat_source
C C 0.0181 0.0091 'International Tables Vol C Tables 4.2.6.8 and 6.1.1.4'
H H 0.0000 0.0000 'International Tables Vol C Tables 4.2.6.8 and 6.1.1.4'
N N 0.0311 0.0180 'International Tables Vol C Tables 4.2.6.8 and 6.1.1.4'
O O 0.0492 0.0322 'International Tables Vol C Tables 4.2.6.8 and 6.1.1.4'
Pd Pd 0.1215 3.9337 'International Tables Vol C Tables 4.2.6.8 and 6.1.1.4'
Cl Cl 0.3639 0.7018 'International Tables Vol C Tables 4.2.6.8 and 6.1.1.4'

loop_
_geom_angle_atom_site_label_1
_geom_angle_atom_site_label_2
_geom_angle_atom_site_label_3
_geom_angle
_geom_angle_site_symmetry_1
_geom_angle_site_symmetry_3
C7 Pd N2 93.6(3) . 8_556
C7 Pd N14 82.9(3) . .
N2 Pd N14 174.9(2) 8_556 .
C7 Pd O1 171.8(3) . .
N2 Pd O1 90.5(2) 8_556 .
N14 Pd O1 92.5(2) . .
C1 O1 Pd 131.3(4) . .
O1 C1 N2 128.1(6) . .
O1 C1 C5 123.5(6) . .
N2 C1 C5 108.4(5) . .
C1 N2 C3 109.3(5) . .
C1 N2 Pd 127.6(5) . 8_556
C3 N2 Pd 123.1(5) . 8_556
O3 C3 N2 126.3(6) . .
O3 C3 C4 126.2(6) . .
N2 C3 C4 107.5(6) . .
C5 C4 C6 124.5(6) . 5_556
C5 C4 C3 106.7(6) . .
C6 C4 C3 128.9(7) 5_556 .
C4 C5 C6 122.9(6) . .
C4 C5 C1 108.1(6) . .
C6 C5 C1 128.9(6) . .
C4 C6 C5 112.6(6) 5_556 .
C8 C7 C12 117.4(7) . .
C8 C7 Pd 129.6(6) . .
C12 C7 Pd 113.0(5) . .
C9 C8 C7 121.7(9) . .
C8 C9 C10 119.2(9) . .
C11 C10 C9 121.0(9) . .
C10 C11 C12 118.8(10) . .
C11 C12 C7 121.9(8) . .
C11 C12 C13 121.9(8) . .
C7 C12 C13 116.1(6) . .
C12 C13 N14 108.5(6) . .
C15 N14 C16 107.9(6) . .
C15 N14 C13 110.7(6) . .
C16 N14 C13 109.5(6) . .
C15 N14 Pd 113.5(4) . .
C16 N14 Pd 110.1(5) . .
C13 N14 Pd 105.2(4) . .
Cl2 C17 Cl1 104.7(20) . .
C19 O18 C20 106.0(28) . .
O18 C19 C19 161.2(44) . 8
O22 C21 C21 116.2(50) . 5_656
C21 O22 C23 115.8(73) . .
C21 O22 C24 150.6(63) . .
C23 O22 C24 68.5(44) . .
O22 C23 C24 59.5(43) . .
O22 C24 C23 52.0(33) . .

loop_
_geom_bond_atom_site_label_1
_geom_bond_atom_site_label_2
_geom_bond_distance
_geom_bond_site_symmetry_2
Pd C7 1.961(7) .
Pd N2 2.033(5) 8_556
Pd N14 2.079(5) .
Pd O1 2.143(4) .
O1 C1 1.236(9) .
C1 N2 1.354(9) .
C1 C5 1.496(9) .
N2 C3 1.395(9) .
N2 Pd 2.033(5) 8_556
C3 O3 1.211(9) .
C3 C4 1.509(9) .
C4 C5 1.342(11) .
C4 C6 1.387(10) 5_556
C5 C6 1.413(9) .
C6 C4 1.387(10) 5_556
C7 C8 1.393(10) .
C7 C12 1.403(11) .
C8 C9 1.379(13) .
C9 C10 1.40(2) .
C10 C11 1.37(2) .
C11 C12 1.391(11) .
C12 C13 1.498(11) .
C13 N14 1.499(10) .
N14 C15 1.477(9) .
N14 C16 1.489(10) .
C17 Cl2 1.69(3) .
C17 Cl1 1.75(3) .
O18 C19 1.48(4) .
O18 C20 1.70(4) .
C19 C19 1.81(7) 8
C21 O22 1.25(8) .
C21 C21 1.47(7) 5_656
O22 C23 1.67(9) .
O22 C24 1.82(9) .
C23 C24 1.97(9) .
